data_4300116
loop_
_publ_author_name
'Enzo Alessio'
'Ennio Zangrando'
'Elisabetta Iengo'
'Michela Macchi'
'Patricia A. Marzilli'
'Luigi G. Marzilli'

_publ_section_title
;
Understanding the Orientation and Dynamic Motion of Planar Heterocyclic
N-Donor Ligands by Exploiting the Symmetry Properties of Mixed-Ligand
\m-Oxorhenium(V) Dinuclear Complexes
[ReOCl2(L)(L')]-O-[ReOCl2(L)(L')]: A Combined X-ray Structural
and Dynamic NMR Investigation
;
_journal_name_full 'Inorganic Chemistry'
_journal_page_first 294
_journal_page_last 303
_journal_paper_doi 10.1021/ic990858t
_journal_volume 39
_journal_year 2000
_chemical_formula_structural '(Bzm)(py)(Cl)2 OReOReO(Bzm)(py)(Cl)2'
_chemical_formula_sum 'C30 H34 Cl4 N6 O3 Re2'
_chemical_formula_weight 1040.83
_chemical_name_systematic
;
rac-(mu!2$-Oxo)-bis[dichloro-(1,5,6-trimethylbenzimidazole)-(pyridine)
-oxo-rhenium(v)]
;
_space_group_IT_number 60
_symmetry_cell_setting orthorhombic
_symmetry_space_group_name_Hall '-P 2n 2ab'
_symmetry_space_group_name_H-M 'P b c n'
_atom_sites_solution_hydrogens geom
_atom_sites_solution_primary direct
_atom_sites_solution_secondary difmap
_audit_creation_method SHELXL
_cell_angle_alpha 90.00
_cell_angle_beta 90.00
_cell_angle_gamma 90.00
_cell_formula_units_Z 4
_cell_length_a 14.384(4)
_cell_length_b 10.265(5)
_cell_length_c 23.571(5)
_cell_measurement_reflns_used 25
_cell_measurement_temperature 293(2)
_cell_measurement_theta_max 18
_cell_measurement_theta_min 11
_cell_volume 3480(2)
_computing_cell_refinement 'CELDIM  (Enraf-Nonius)'
_computing_data_collection 'CAD4  (Enraf-Nonius)'
_computing_data_reduction 'local programs'
_computing_molecular_graphics 'locally modified version of ORTEP (Johnson, 1965; Mallinson & Muir, 1985)'
_computing_structure_refinement 'SHELXL-97 (Sheldrick, 1997)'
_computing_structure_solution 'SHELXS-86 (Sheldrick, 1990)'
_diffrn_ambient_temperature 293(2)
_diffrn_measurement_device '\k-geometry diffractometer'
_diffrn_measurement_device_type 'Enraf Nonius CAD4'
_diffrn_measurement_method 'non-profiled omega scans'
_diffrn_radiation_monochromator graphite
_diffrn_radiation_source 'fine-focus sealed tube'
_diffrn_radiation_type MoK\a
_diffrn_radiation_wavelength 0.71073
_diffrn_reflns_av_R_equivalents 0.0000
_diffrn_reflns_av_sigmaI/netI 0.2421
_diffrn_reflns_limit_h_max 20
_diffrn_reflns_limit_h_min 0
_diffrn_reflns_limit_k_max 14
_diffrn_reflns_limit_k_min 0
_diffrn_reflns_limit_l_max 0
_diffrn_reflns_limit_l_min -33
_diffrn_reflns_number 5056
_diffrn_reflns_theta_max 29.96
_diffrn_reflns_theta_min 2.23
_diffrn_standards_decay_% -1
_diffrn_standards_interval_time 83
_diffrn_standards_number 3
_exptl_absorpt_coefficient_mu 7.297
_exptl_absorpt_correction_T_max 99.9
_exptl_absorpt_correction_T_min 83.7
_exptl_absorpt_correction_type psi-scan
_exptl_crystal_density_diffrn 1.986
_exptl_crystal_F_000 1992
_refine_diff_density_max 1.038
_refine_diff_density_min -1.319
_refine_diff_density_rms 0.226
_refine_ls_extinction_method none
_refine_ls_goodness_of_fit_all 0.836
_refine_ls_goodness_of_fit_obs 1.154
_refine_ls_matrix_type full
_refine_ls_number_parameters 207
_refine_ls_number_reflns 5056
_refine_ls_number_restraints 0
_refine_ls_restrained_S_all 0.836
_refine_ls_restrained_S_obs 1.154
_refine_ls_R_factor_all 0.1816
_refine_ls_R_factor_obs 0.0628
_refine_ls_shift/esd_max 0.003
_refine_ls_shift/esd_mean 0.000
_refine_ls_structure_factor_coef Fsqd
_refine_ls_weighting_details 'w=3D1/[\s^2^(Fo^2^)+(0.0218P)^2^] where P=3D(Fo^2^+2Fc^2^)/3'
_refine_ls_weighting_scheme calc
_refine_ls_wR_factor_all 0.0965
_refine_ls_wR_factor_obs 0.0831
_reflns_number_observed 2090
_reflns_number_total 5056
_reflns_observed_criterion >2sigma(I)
_cod_depositor_comments
;
The following automatic conversions were performed:

'_refine_ls_weighting_scheme' value 'calc
w=3D1/[\s^2^(Fo^2^)+(0.0218P)^2^] where P=3D(Fo^2^+2Fc^2^)/3' was
changed to 'calc'. New tag '_refine_ls_weighting_details' was
created. The value of the new tag was set to
'w=3D1/[\s^2^(Fo^2^)+(0.0218P)^2^] where P=3D(Fo^2^+2Fc^2^)/3'.

Automatic conversion script
Id: cif_fix_values 3143 2015-03-26 13:38:13Z robertas 
;
_cod_original_cell_volume 3480.3(21)
_cod_database_code 4300116

loop_
_symmetry_equiv_pos_as_xyz
'x, y, z'
'-x+1/2, -y+1/2, z+1/2'
'-x, y, -z+1/2'
'x+1/2, -y+1/2, -z'
'-x, -y, -z'
'x-1/2, y-1/2, -z-1/2'
'x, -y, z-1/2'
'-x-1/2, y-1/2, z'

loop_
_atom_site_aniso_label
_atom_site_aniso_U_11
_atom_site_aniso_U_22
_atom_site_aniso_U_33
_atom_site_aniso_U_23
_atom_site_aniso_U_13
_atom_site_aniso_U_12
Re 0.0269(2) 0.0287(2) 0.0408(2) 0.0035(3) -0.0010(3) 0.0011(2)
Cl1 0.045(2) 0.0283(12) 0.064(2) 0.0063(12) 0.0003(13) 0.0089(11)
Cl2 0.0281(12) 0.047(2) 0.057(2) 0.0051(13) 0.0080(12) -0.0005(12)
O1 0.020(4) 0.017(4) 0.043(5) 0.000 0.004(4) 0.000
O2 0.040(4) 0.050(5) 0.061(5) 0.005(4) -0.014(4) 0.006(4)
N1 0.030(4) 0.024(4) 0.040(5) 0.011(4) -0.005(4) -0.011(3)
N2 0.038(5) 0.028(4) 0.044(6) -0.001(4) 0.004(4) -0.005(4)
N3 0.047(5) 0.059(7) 0.044(6) 0.017(5) -0.001(5) -0.010(5)
C1 0.038(5) 0.027(4) 0.036(6) -0.007(5) -0.004(5) 0.004(4)
C2 0.034(5) 0.029(6) 0.063(8) -0.002(5) 0.006(5) 0.006(4)
C3 0.070(8) 0.029(6) 0.075(9) -0.017(5) 0.014(7) -0.006(6)
C4 0.052(7) 0.034(6) 0.061(7) -0.008(5) 0.011(5) -0.018(5)
C5 0.033(5) 0.039(6) 0.050(8) 0.005(5) -0.001(5) 0.000(5)
C6 0.053(7) 0.042(6) 0.042(6) 0.009(5) 0.024(6) 0.012(6)
C7 0.054(6) 0.054(7) 0.023(7) 0.001(6) 0.004(5) 0.016(6)
C8 0.050(6) 0.071(8) 0.043(7) -0.007(8) -0.001(6) -0.004(8)
C9 0.087(10) 0.070(9) 0.055(8) -0.007(7) -0.017(8) -0.002(8)
C10 0.121(14) 0.075(9) 0.040(7) -0.013(7) 0.002(8) 0.052(10)
C11 0.093(12) 0.072(10) 0.060(10) 0.015(9) 0.007(9) 0.020(9)
C12 0.065(9) 0.089(11) 0.072(10) 0.055(9) 0.014(7) 0.011(9)
C13 0.070(11) 0.097(11) 0.104(11) 0.018(10) 0.017(9) -0.013(9)
C14 0.232(23) 0.066(10) 0.059(9) -0.017(8) -0.005(12) 0.003(12)
C15 0.209(21) 0.123(13) 0.061(9) 0.023(10) 0.069(12) 0.100(14)

loop_
_atom_site_label
_atom_site_type_symbol
_atom_site_fract_x
_atom_site_fract_y
_atom_site_fract_z
_atom_site_U_iso_or_equiv
_atom_site_thermal_displace_type
_atom_site_occupancy
_atom_site_calc_flag
_atom_site_refinement_flags
_atom_site_disorder_group
Re Re 0.40833(3) 0.45121(4) 0.19112(2) 0.03213(11) Uani 1 d . .
Cl1 Cl 0.3839(2) 0.6769(2) 0.20561(11) 0.0456(8) Uani 1 d . .
Cl2 Cl 0.2922(2) 0.4045(2) 0.26057(12) 0.0440(7) Uani 1 d . .
O1 O 0.5000 0.4462(8) 0.2500 0.027(2) Uani 1 d S .
O2 O 0.3383(4) 0.4335(7) 0.1351(3) 0.050(2) Uani 1 d . .
N1 N 0.4398(5) 0.2465(7) 0.1840(3) 0.031(2) Uani 1 d . .
N2 N 0.5209(6) 0.5019(8) 0.1375(4) 0.037(2) Uani 1 d . .
N3 N 0.6492(6) 0.6020(9) 0.1136(4) 0.050(3) Uani 1 d . .
C1 C 0.5285(6) 0.2038(8) 0.1858(4) 0.034(2) Uani 1 d . .
H1 H 0.5762(6) 0.2639(8) 0.1906(4) 0.040 Uiso 1 calc R .
C2 C 0.5503(7) 0.0736(8) 0.1805(4) 0.042(3) Uani 1 d . .
H2 H 0.6119(7) 0.0463(8) 0.1821(4) 0.050 Uiso 1 calc R .
C3 C 0.4809(8) -0.0144(10) 0.1730(5) 0.058(3) Uani 1 d . .
H3 H 0.4948(8) -0.1024(10) 0.1693(5) 0.070 Uiso 1 calc R .
C4 C 0.3911(7) 0.0267(9) 0.1710(4) 0.049(3) Uani 1 d . .
H4 H 0.3428(7) -0.0323(9) 0.1656(4) 0.059 Uiso 1 calc R .
C5 C 0.3733(7) 0.1587(10) 0.1771(4) 0.041(3) Uani 1 d . .
H5 H 0.3119(7) 0.1868(10) 0.1764(4) 0.049 Uiso 1 calc R .
C6 C 0.5819(8) 0.5901(9) 0.1521(4) 0.046(3) Uani 1 d . .
H6 H 0.5787(8) 0.6387(9) 0.1853(4) 0.055 Uiso 1 calc R .
C7 C 0.6375(8) 0.5067(10) 0.0726(4) 0.044(3) Uani 1 d . .
C8 C 0.5526(8) 0.4484(14) 0.0885(5) 0.055(3) Uani 1 d . .
C9 C 0.5201(10) 0.3424(12) 0.0544(5) 0.071(4) Uani 1 d . .
H9 H 0.4644(10) 0.3012(12) 0.0635(5) 0.085 Uiso 1 calc R .
C10 C 0.5721(12) 0.2999(13) 0.0070(5) 0.079(5) Uani 1 d . .
C11 C 0.6588(12) 0.3616(15) -0.0069(6) 0.075(4) Uani 1 d . .
C12 C 0.6877(9) 0.4656(15) 0.0252(6) 0.075(4) Uani 1 d . .
H12 H 0.7418(9) 0.5096(15) 0.0152(6) 0.090 Uiso 1 calc R .
C13 C 0.7279(9) 0.6915(13) 0.1154(6) 0.090(5) Uani 1 d . .
H13A H 0.7243(35) 0.7504(57) 0.0839(22) 0.135 Uiso 1 calc R .
H13B H 0.7848(9) 0.6429(14) 0.1133(38) 0.135 Uiso 1 calc R .
H13C H 0.7263(36) 0.7400(63) 0.1502(18) 0.135 Uiso 1 calc R .
C14 C 0.5382(13) 0.1925(12) -0.0289(5) 0.119(7) Uani 1 d . .
H14A H 0.5741(53) 0.1156(33) -0.0214(36) 0.178 Uiso 1 calc R .
H14B H 0.5445(76) 0.2161(47) -0.0681(5) 0.178 Uiso 1 calc R .
H14C H 0.4740(25) 0.1759(74) -0.0205(35) 0.178 Uiso 1 calc R .
C15 C 0.7210(13) 0.3128(14) -0.0534(5) 0.131(8) Uani 1 d . .
H15A H 0.7050(64) 0.3549(99) -0.0884(13) 0.196 Uiso 1 calc R .
H15B H 0.7134(67) 0.2203(26) -0.0574(38) 0.196 Uiso 1 calc R .
H15C H 0.7846(16) 0.3318(113) -0.0440(27) 0.196 Uiso 1 calc R .

loop_
_atom_type_symbol
_atom_type_description
_atom_type_scat_dispersion_real
_atom_type_scat_dispersion_imag
_atom_type_scat_source
Re Re -1.0185 7.2310 'International Tables Vol C Tables 4.2.6.8 and 6.1.1.4'
Cl Cl 0.1484 0.1585 'International Tables Vol C Tables 4.2.6.8 and 6.1.1.4'
O O 0.0106 0.0060 'International Tables Vol C Tables 4.2.6.8 and 6.1.1.4'
N N 0.0061 0.0033 'International Tables Vol C Tables 4.2.6.8 and 6.1.1.4'
C C 0.0033 0.0016 'International Tables Vol C Tables 4.2.6.8 and 6.1.1.4'
H H 0.0000 0.0000 'International Tables Vol C Tables 4.2.6.8 and 6.1.1.4'

loop_
_geom_angle_atom_site_label_1
_geom_angle_atom_site_label_2
_geom_angle_atom_site_label_3
_geom_angle
_geom_angle_site_symmetry_1
_geom_angle_site_symmetry_3
_geom_angle_publ_flag
O2 Re O1 170.0(3) . . ?
O2 Re N2 90.9(3) . . ?
O1 Re N2 85.0(2) . . ?
O2 Re N1 87.6(3) . . ?
O1 Re N1 83.5(3) . . ?
N2 Re N1 91.9(3) . . ?
O2 Re Cl1 97.5(3) . . ?
O1 Re Cl1 91.4(3) . . ?
N2 Re Cl1 87.7(2) . . ?
N1 Re Cl1 174.8(2) . . ?
O2 Re Cl2 95.7(2) . . ?
O1 Re Cl2 88.82(8) . . ?
N2 Re Cl2 173.2(2) . . ?
N1 Re Cl2 90.3(2) . . ?
Cl1 Re Cl2 89.65(9) . . ?
Re O1 Re 176.9(5) 3_655 . ?
C5 N1 C1 117.7(8) . . ?
C5 N1 Re 121.5(6) . . ?
C1 N1 Re 120.8(6) . . ?
C6 N2 C8 106.2(9) . . ?
C6 N2 Re 121.7(7) . . ?
C8 N2 Re 131.6(8) . . ?
C6 N3 C7 108.8(9) . . ?
C6 N3 C13 127.0(11) . . ?
C7 N3 C13 123.9(10) . . ?
N1 C1 C2 121.8(9) . . ?
C3 C2 C1 119.3(9) . . ?
C2 C3 C4 119.8(9) . . ?
C3 C4 C5 118.3(9) . . ?
N1 C5 C4 123.1(9) . . ?
N2 C6 N3 111.9(9) . . ?
N3 C7 C12 135.2(13) . . ?
N3 C7 C8 102.6(9) . . ?
C12 C7 C8 122.2(12) . . ?
N2 C8 C7 110.2(10) . . ?
N2 C8 C9 132.5(12) . . ?
C7 C8 C9 117.1(11) . . ?
C10 C9 C8 120.4(13) . . ?
C9 C10 C11 120.2(14) . . ?
C9 C10 C14 120.7(16) . . ?
C11 C10 C14 119.1(13) . . ?
C12 C11 C10 118.6(13) . . ?
C12 C11 C15 118.8(16) . . ?
C10 C11 C15 122.5(15) . . ?
C11 C12 C7 121.4(13) . . ?

loop_
_geom_bond_atom_site_label_1
_geom_bond_atom_site_label_2
_geom_bond_distance
_geom_bond_site_symmetry_2
_geom_bond_publ_flag
Re O2 1.671(7) . ?
Re O1 1.9150(5) . ?
Re N2 2.120(8) . ?
Re N1 2.156(7) . ?
Re Cl1 2.368(3) . ?
Re Cl2 2.387(3) . ?
O1 Re 1.9150(6) 3_655 ?
N1 C5 1.324(11) . ?
N1 C1 1.351(10) . ?
N2 C6 1.307(12) . ?
N2 C8 1.357(13) . ?
N3 C6 1.331(12) . ?
N3 C7 1.386(12) . ?
N3 C13 1.459(14) . ?
C1 C2 1.379(11) . ?
C2 C3 1.357(13) . ?
C3 C4 1.360(14) . ?
C4 C5 1.386(13) . ?
C7 C12 1.39(2) . ?
C7 C8 1.411(14) . ?
C8 C9 1.43(2) . ?
C9 C10 1.42(2) . ?
C10 C11 1.44(2) . ?
C10 C14 1.47(2) . ?
C11 C12 1.37(2) . ?
C11 C15 1.50(2) . ?

loop_
_geom_torsion_atom_site_label_1
_geom_torsion_atom_site_label_2
_geom_torsion_atom_site_label_3
_geom_torsion_atom_site_label_4
_geom_torsion
_geom_torsion_site_symmetry_1
_geom_torsion_site_symmetry_2
_geom_torsion_site_symmetry_3
_geom_torsion_site_symmetry_4
_geom_torsion_publ_flag
N1 Re Re N1 -23.8(4) . . 3_655 3_655 ?
N2 Re Re N2 151.4(4) . . 3_655 3_655 ?
Cl1 Re Re Cl1 -23.89(12) . . 3_655 3_655 ?
Cl2 Re Re Cl2 156.81(12) . . 3_655 3_655 ?
